data_7240329
loop_
_publ_author_name
'Ahmed, Muhammad Naeem'
'Ansar, Khawaja Yasin'
'Aziz, Shahid'
'Khan, Saba'
'Tahir, Muhammad Nawaz'
'Gil, Diego M.'
'Frontera, Antonio'

_publ_section_title
;
 Relevant \p--hole tetrel bonding interactions in ethyl
 2-triazolyl-2-oxo-acetate derivatives: Hirshfeld surface analysis and DFT
 calculations
;
_journal_name_full CrystEngComm
_journal_paper_doi 10.1039/D0CE00335B
_journal_year 2020
_chemical_formula_iupac 'C20 H19 N3 O4'
_chemical_formula_moiety 'C20 H19 N3 O4'
_chemical_formula_sum 'C20 H19 N3 O4'
_chemical_formula_weight 365.38
_chemical_name_systematic
;
Ethyl 2-(1-benzyl-4-(4-methoxyphenyl)-1H-1,2,3-triazol-5-yl)-2-oxoacetate
;
_space_group_crystal_system triclinic
_space_group_IT_number 2
_space_group_name_Hall '-P 1'
_space_group_name_H-M_alt 'P -1'
_atom_sites_solution_hydrogens geom
_atom_sites_solution_primary direct
_atom_sites_solution_secondary difmap
_audit_creation_method SHELXL-2018/3
_audit_update_record
;
2019-12-30 deposited with the CCDC.	2020-04-17 downloaded from the CCDC.
;
_cell_angle_alpha 111.004(2)
_cell_angle_beta 99.018(3)
_cell_angle_gamma 97.623(2)
_cell_formula_units_Z 2
_cell_length_a 8.2922(6)
_cell_length_b 9.4246(7)
_cell_length_c 12.9343(10)
_cell_measurement_reflns_used 3299
_cell_measurement_temperature 296(2)
_cell_measurement_theta_max 27.230
_cell_measurement_theta_min 1.729
_cell_volume 912.24(12)
_computing_cell_refinement 'SAINT (Bruker, 2007)'
_computing_data_collection 'APEX2 (Bruker, 2007)'
_computing_data_reduction 'SAINT (Bruker, 2007)'
_computing_molecular_graphics 'ORTEP-3 for Windows (Farrugia, 1997) and PLATON (Spek, 2009)'
_computing_publication_material
;
WinGX (Farrugia, 1999) and PLATON (Spek, 2009)
;
_computing_structure_refinement 'SHELXL-2018/3  (Sheldrick, 2015)'
_computing_structure_solution 'SHELXS97 (Sheldrick, 2008)'
_diffrn_ambient_temperature 296(2)
_diffrn_detector_area_resol_mean 7.77
_diffrn_measured_fraction_theta_full 0.985
_diffrn_measured_fraction_theta_max 0.985
_diffrn_measurement_device_type 'Bruker Kappa APEXII CCD'
_diffrn_measurement_method \w
_diffrn_radiation_monochromator graphite
_diffrn_radiation_source 'fine-focus sealed tube'
_diffrn_radiation_type MoK\a
_diffrn_radiation_wavelength 0.71073
_diffrn_reflns_av_R_equivalents 0.0271
_diffrn_reflns_av_unetI/netI 0.0205
_diffrn_reflns_limit_h_max 9
_diffrn_reflns_limit_h_min -10
_diffrn_reflns_limit_k_max 12
_diffrn_reflns_limit_k_min -11
_diffrn_reflns_limit_l_max 16
_diffrn_reflns_limit_l_min -16
_diffrn_reflns_number 14140
_diffrn_reflns_theta_full 27.230
_diffrn_reflns_theta_max 27.230
_diffrn_reflns_theta_min 1.729
_diffrn_standards_number 0
_exptl_absorpt_coefficient_mu 0.094
_exptl_absorpt_correction_T_max 0.746
_exptl_absorpt_correction_T_min 0.670
_exptl_absorpt_correction_type multi-scan
_exptl_absorpt_process_details '(SADABS; Bruker, 2005)'
_exptl_crystal_colour colorless
_exptl_crystal_density_diffrn 1.330
_exptl_crystal_density_method 'not measured'
_exptl_crystal_description rod
_exptl_crystal_F_000 384
_exptl_crystal_size_max 0.36
_exptl_crystal_size_mid 0.30
_exptl_crystal_size_min 0.25
_refine_diff_density_max 0.258
_refine_diff_density_min -0.250
_refine_diff_density_rms 0.035
_refine_ls_extinction_coef 0.131(7)
_refine_ls_extinction_expression Fc^*^=kFc[1+0.001xFc^2^\l^3^/sin(2\q)]^-1/4^
_refine_ls_extinction_method 'SHELXL-2018/3 (Sheldrick 2018)'
_refine_ls_goodness_of_fit_ref 1.045
_refine_ls_hydrogen_treatment constr
_refine_ls_matrix_type full
_refine_ls_number_parameters 249
_refine_ls_number_reflns 4016
_refine_ls_number_restraints 4
_refine_ls_restrained_S_all 1.050
_refine_ls_R_factor_all 0.0553
_refine_ls_R_factor_gt 0.0456
_refine_ls_shift/su_max 0.000
_refine_ls_shift/su_mean 0.000
_refine_ls_structure_factor_coef Fsqd
_refine_ls_weighting_details 'w=1/[\s^2^(Fo^2^)+(0.0541P)^2^+0.2677P] where P=(Fo^2^+2Fc^2^)/3'
_refine_ls_weighting_scheme calc
_refine_ls_wR_factor_gt 0.1169
_refine_ls_wR_factor_ref 0.1259
_reflns_number_gt 3299
_reflns_number_total 4016
_reflns_threshold_expression I>2\s(I)
_cod_data_source_file d0ce00335b2.cif
_cod_data_source_block ACHINA
_cod_database_code 7240329
_shelx_shelxl_version_number 2018/3
_shelx_space_group_comment
;
The symmetry employed for this shelxl refinement is uniquely defined
by the following loop, which should always be used as a source of
symmetry information in preference to the above space-group names.
They are only intended as comments.
;
_shelx_estimated_absorpt_t_min 0.930
_shelx_estimated_absorpt_t_max 0.970

loop_
_space_group_symop_operation_xyz
'x, y, z'
'-x, -y, -z'

loop_
_atom_site_label
_atom_site_type_symbol
_atom_site_fract_x
_atom_site_fract_y
_atom_site_fract_z
_atom_site_U_iso_or_equiv
_atom_site_adp_type
_atom_site_occupancy
_atom_site_site_symmetry_order
_atom_site_calc_flag
_atom_site_refinement_flags_posn
_atom_site_refinement_flags_adp
_atom_site_refinement_flags_occupancy
_atom_site_disorder_assembly
_atom_site_disorder_group
O1 O 0.89719(16) -0.02911(13) 0.21123(9) 0.0572(3) Uani 1 1 d D . . . .
O2 O 0.93912(18) -0.13576(14) 0.03570(11) 0.0678(4) Uani 1 1 d . . . . .
O3 O 0.69561(14) 0.03169(13) -0.00492(9) 0.0574(3) Uani 1 1 d . . . . .
O4 O 1.56414(17) 0.2433(2) 0.47612(11) 0.0788(4) Uani 1 1 d . . . . .
N1 N 0.92934(17) 0.47083(15) 0.30574(10) 0.0495(3) Uani 1 1 d . . . . .
N2 N 0.79076(18) 0.47683(15) 0.24387(11) 0.0524(3) Uani 1 1 d . . . . .
N3 N 0.73641(15) 0.34026(14) 0.15706(10) 0.0429(3) Uani 1 1 d . . . . .
C1A C 0.9745(11) -0.1138(5) 0.3581(3) 0.0942(12) Uani 0.719(11) 1 d D . P A 1
H1A H 1.037543 -0.012062 0.406964 0.141 Uiso 0.719(11) 1 calc R U P A 1
H1B H 1.019845 -0.190142 0.379808 0.141 Uiso 0.719(11) 1 calc R U P A 1
H1C H 0.860231 -0.120824 0.364531 0.141 Uiso 0.719(11) 1 calc R U P A 1
C2A C 0.9834(16) -0.1417(11) 0.2416(7) 0.0942(12) Uani 0.719(11) 1 d D . P A 1
H2A H 0.928580 -0.247290 0.191845 0.113 Uiso 0.719(11) 1 calc R U P A 1
H2B H 1.098705 -0.125423 0.234959 0.113 Uiso 0.719(11) 1 calc R U P A 1
C1B C 1.069(3) -0.0907(13) 0.3504(8) 0.0942(12) Uani 0.281(11) 1 d D . P A 2
H1D H 1.174590 -0.037573 0.348588 0.141 Uiso 0.281(11) 1 calc R U P A 2
H1E H 1.083915 -0.176166 0.372003 0.141 Uiso 0.281(11) 1 calc R U P A 2
H1F H 1.019789 -0.020088 0.404412 0.141 Uiso 0.281(11) 1 calc R U P A 2
C2B C 0.961(4) -0.147(3) 0.2406(17) 0.0942(12) Uani 0.281(11) 1 d D . P A 2
H2C H 0.867599 -0.223996 0.237294 0.113 Uiso 0.281(11) 1 calc R U P A 2
H2D H 1.021243 -0.199154 0.184519 0.113 Uiso 0.281(11) 1 calc R U P A 2
C3 C 0.89208(19) -0.04003(17) 0.10655(12) 0.0450(3) Uani 1 1 d . . . . .
C4 C 0.80242(17) 0.08012(16) 0.08155(12) 0.0405(3) Uani 1 1 d . . . . .
C5 C 0.84109(17) 0.24126(16) 0.16276(11) 0.0378(3) Uani 1 1 d . . . . .
C6 C 0.96564(18) 0.32810(16) 0.25877(11) 0.0398(3) Uani 1 1 d . . . . .
C7 C 1.11941(17) 0.29621(16) 0.31129(11) 0.0402(3) Uani 1 1 d . . . . .
C8 C 1.22540(19) 0.22204(18) 0.24779(12) 0.0465(4) Uani 1 1 d . . . . .
H8 H 1.195927 0.185458 0.169000 0.056 Uiso 1 1 calc R U . . .
C9 C 1.3745(2) 0.2014(2) 0.29960(13) 0.0536(4) Uani 1 1 d . . . . .
H9 H 1.444335 0.151063 0.255787 0.064 Uiso 1 1 calc R U . . .
C10 C 1.4193(2) 0.2558(2) 0.41651(13) 0.0536(4) Uani 1 1 d . . . . .
C11 C 1.3134(2) 0.3284(2) 0.48115(13) 0.0575(4) Uani 1 1 d . . . . .
H11 H 1.342303 0.363299 0.559870 0.069 Uiso 1 1 calc R U . . .
C12 C 1.1656(2) 0.34911(19) 0.42919(12) 0.0504(4) Uani 1 1 d . . . . .
H12 H 1.095673 0.398954 0.473209 0.060 Uiso 1 1 calc R U . . .
C13 C 1.6897(3) 0.1986(4) 0.4175(2) 0.0975(8) Uani 1 1 d . . . . .
H13A H 1.656724 0.090717 0.368263 0.146 Uiso 1 1 calc R U . . .
H13B H 1.791587 0.214929 0.470954 0.146 Uiso 1 1 calc R U . . .
H13C H 1.706790 0.259683 0.373071 0.146 Uiso 1 1 calc R U . . .
C14 C 0.58683(18) 0.3217(2) 0.07231(13) 0.0486(4) Uani 1 1 d . . . . .
H14A H 0.523266 0.398745 0.105946 0.058 Uiso 1 1 calc R U . . .
H14B H 0.517595 0.219932 0.051032 0.058 Uiso 1 1 calc R U . . .
C15 C 0.62686(17) 0.33886(17) -0.03277(12) 0.0436(3) Uani 1 1 d . . . . .
C16 C 0.5324(2) 0.2444(2) -0.13827(16) 0.0697(5) Uani 1 1 d . . . . .
H16 H 0.447147 0.164440 -0.145360 0.084 Uiso 1 1 calc R U . . .
C17 C 0.5620(3) 0.2662(3) -0.23451(17) 0.0804(6) Uani 1 1 d . . . . .
H17 H 0.495802 0.201661 -0.305332 0.096 Uiso 1 1 calc R U . . .
C18 C 0.6872(2) 0.3811(2) -0.22616(15) 0.0637(5) Uani 1 1 d . . . . .
H18 H 0.706871 0.395605 -0.290851 0.076 Uiso 1 1 calc R U . . .
C19 C 0.7830(2) 0.4743(2) -0.12259(16) 0.0630(5) Uani 1 1 d . . . . .
H19 H 0.869438 0.552622 -0.116371 0.076 Uiso 1 1 calc R U . . .
C20 C 0.7534(2) 0.4540(2) -0.02636(14) 0.0556(4) Uani 1 1 d . . . . .
H20 H 0.820186 0.519267 0.044087 0.067 Uiso 1 1 calc R U . . .

loop_
_atom_site_aniso_label
_atom_site_aniso_U_11
_atom_site_aniso_U_22
_atom_site_aniso_U_33
_atom_site_aniso_U_23
_atom_site_aniso_U_13
_atom_site_aniso_U_12
O1 0.0798(8) 0.0486(6) 0.0479(6) 0.0229(5) 0.0105(5) 0.0208(6)
O2 0.0944(10) 0.0529(7) 0.0613(8) 0.0174(6) 0.0262(7) 0.0347(7)
O3 0.0554(6) 0.0562(7) 0.0476(6) 0.0107(5) -0.0029(5) 0.0124(5)
O4 0.0613(8) 0.1247(13) 0.0559(8) 0.0381(8) 0.0053(6) 0.0375(8)
N1 0.0615(8) 0.0462(7) 0.0392(7) 0.0118(5) 0.0103(6) 0.0202(6)
N2 0.0658(8) 0.0486(7) 0.0441(7) 0.0142(6) 0.0135(6) 0.0250(6)
N3 0.0490(7) 0.0461(7) 0.0383(6) 0.0173(5) 0.0126(5) 0.0192(5)
C1A 0.146(3) 0.0757(13) 0.0714(11) 0.0391(10) 0.0078(15) 0.0460(18)
C2A 0.146(3) 0.0757(13) 0.0714(11) 0.0391(10) 0.0078(15) 0.0460(18)
C1B 0.146(3) 0.0757(13) 0.0714(11) 0.0391(10) 0.0078(15) 0.0460(18)
C2B 0.146(3) 0.0757(13) 0.0714(11) 0.0391(10) 0.0078(15) 0.0460(18)
C3 0.0508(8) 0.0391(7) 0.0425(8) 0.0132(6) 0.0088(6) 0.0097(6)
C4 0.0408(7) 0.0433(8) 0.0377(7) 0.0148(6) 0.0110(6) 0.0095(6)
C5 0.0425(7) 0.0417(7) 0.0356(7) 0.0180(6) 0.0130(5) 0.0154(5)
C6 0.0492(7) 0.0401(7) 0.0326(6) 0.0136(5) 0.0131(6) 0.0136(6)
C7 0.0459(7) 0.0397(7) 0.0327(7) 0.0121(6) 0.0065(5) 0.0093(6)
C8 0.0512(8) 0.0550(9) 0.0314(7) 0.0132(6) 0.0089(6) 0.0149(7)
C9 0.0516(8) 0.0684(10) 0.0431(8) 0.0191(7) 0.0145(7) 0.0224(8)
C10 0.0495(8) 0.0681(10) 0.0434(8) 0.0233(8) 0.0037(6) 0.0155(7)
C11 0.0623(10) 0.0730(11) 0.0314(7) 0.0145(7) 0.0042(7) 0.0181(8)
C12 0.0567(9) 0.0580(9) 0.0337(7) 0.0115(7) 0.0112(6) 0.0190(7)
C13 0.0596(12) 0.159(3) 0.0845(15) 0.0518(16) 0.0144(11) 0.0479(14)
C14 0.0417(7) 0.0600(9) 0.0520(9) 0.0269(7) 0.0117(6) 0.0201(6)
C15 0.0407(7) 0.0478(8) 0.0468(8) 0.0219(6) 0.0066(6) 0.0172(6)
C16 0.0628(11) 0.0767(13) 0.0593(11) 0.0308(10) -0.0047(8) -0.0117(9)
C17 0.0881(14) 0.0898(15) 0.0473(10) 0.0263(10) -0.0087(9) -0.0059(12)
C18 0.0754(12) 0.0728(12) 0.0528(10) 0.0334(9) 0.0159(9) 0.0203(9)
C19 0.0668(11) 0.0637(11) 0.0652(11) 0.0329(9) 0.0176(9) 0.0085(8)
C20 0.0587(9) 0.0536(9) 0.0472(9) 0.0169(7) 0.0044(7) 0.0034(7)

loop_
_atom_type_symbol
_atom_type_description
_atom_type_scat_dispersion_real
_atom_type_scat_dispersion_imag
_atom_type_scat_source
C C 0.0033 0.0016 'International Tables Vol C Tables 4.2.6.8 and 6.1.1.4'
H H 0.0000 0.0000 'International Tables Vol C Tables 4.2.6.8 and 6.1.1.4'
N N 0.0061 0.0033 'International Tables Vol C Tables 4.2.6.8 and 6.1.1.4'
O O 0.0106 0.0060 'International Tables Vol C Tables 4.2.6.8 and 6.1.1.4'

loop_
_geom_angle_atom_site_label_1
_geom_angle_atom_site_label_2
_geom_angle_atom_site_label_3
_geom_angle
_geom_angle_site_symmetry_1
_geom_angle_site_symmetry_3
_geom_angle_publ_flag
C3 O1 C2B 116.2(10) . . ?
C3 O1 C2A 114.1(4) . . ?
C10 O4 C13 118.00(15) . . ?
N2 N1 C6 109.23(12) . . ?
N1 N2 N3 108.18(11) . . ?
N2 N3 C5 110.42(12) . . ?
N2 N3 C14 118.14(12) . . ?
C5 N3 C14 131.38(12) . . ?
C2A C1A H1A 109.5 . . ?
C2A C1A H1B 109.5 . . ?
H1A C1A H1B 109.5 . . ?
C2A C1A H1C 109.5 . . ?
H1A C1A H1C 109.5 . . ?
H1B C1A H1C 109.5 . . ?
C1A C2A O1 106.1(7) . . ?
C1A C2A H2A 110.5 . . ?
O1 C2A H2A 110.5 . . ?
C1A C2A H2B 110.5 . . ?
O1 C2A H2B 110.5 . . ?
H2A C2A H2B 108.7 . . ?
C2B C1B H1D 109.5 . . ?
C2B C1B H1E 109.5 . . ?
H1D C1B H1E 109.5 . . ?
C2B C1B H1F 109.5 . . ?
H1D C1B H1F 109.5 . . ?
H1E C1B H1F 109.5 . . ?
C1B C2B O1 114.1(16) . . ?
C1B C2B H2C 108.7 . . ?
O1 C2B H2C 108.7 . . ?
C1B C2B H2D 108.7 . . ?
O1 C2B H2D 108.7 . . ?
H2C C2B H2D 107.6 . . ?
O2 C3 O1 126.11(14) . . ?
O2 C3 C4 122.55(14) . . ?
O1 C3 C4 111.15(12) . . ?
O3 C4 C5 123.39(13) . . ?
O3 C4 C3 116.18(13) . . ?
C5 C4 C3 120.35(12) . . ?
N3 C5 C6 104.36(12) . . ?
N3 C5 C4 121.06(12) . . ?
C6 C5 C4 134.46(13) . . ?
N1 C6 C5 107.80(12) . . ?
N1 C6 C7 118.97(12) . . ?
C5 C6 C7 133.20(13) . . ?
C8 C7 C12 118.47(13) . . ?
C8 C7 C6 122.09(12) . . ?
C12 C7 C6 119.35(13) . . ?
C9 C8 C7 121.06(13) . . ?
C9 C8 H8 119.5 . . ?
C7 C8 H8 119.5 . . ?
C10 C9 C8 119.82(14) . . ?
C10 C9 H9 120.1 . . ?
C8 C9 H9 120.1 . . ?
O4 C10 C9 124.58(15) . . ?
O4 C10 C11 115.67(14) . . ?
C9 C10 C11 119.76(14) . . ?
C12 C11 C10 120.16(14) . . ?
C12 C11 H11 119.9 . . ?
C10 C11 H11 119.9 . . ?
C11 C12 C7 120.72(14) . . ?
C11 C12 H12 119.6 . . ?
C7 C12 H12 119.6 . . ?
O4 C13 H13A 109.5 . . ?
O4 C13 H13B 109.5 . . ?
H13A C13 H13B 109.5 . . ?
O4 C13 H13C 109.5 . . ?
H13A C13 H13C 109.5 . . ?
H13B C13 H13C 109.5 . . ?
N3 C14 C15 112.79(12) . . ?
N3 C14 H14A 109.0 . . ?
C15 C14 H14A 109.0 . . ?
N3 C14 H14B 109.0 . . ?
C15 C14 H14B 109.0 . . ?
H14A C14 H14B 107.8 . . ?
C16 C15 C20 117.58(15) . . ?
C16 C15 C14 120.80(15) . . ?
C20 C15 C14 121.55(14) . . ?
C15 C16 C17 120.99(17) . . ?
C15 C16 H16 119.5 . . ?
C17 C16 H16 119.5 . . ?
C18 C17 C16 120.44(18) . . ?
C18 C17 H17 119.8 . . ?
C16 C17 H17 119.8 . . ?
C19 C18 C17 119.29(17) . . ?
C19 C18 H18 120.4 . . ?
C17 C18 H18 120.4 . . ?
C18 C19 C20 120.59(17) . . ?
C18 C19 H19 119.7 . . ?
C20 C19 H19 119.7 . . ?
C15 C20 C19 121.11(16) . . ?
C15 C20 H20 119.4 . . ?
C19 C20 H20 119.4 . . ?

loop_
_geom_bond_atom_site_label_1
_geom_bond_atom_site_label_2
_geom_bond_distance
_geom_bond_site_symmetry_2
_geom_bond_publ_flag
O1 C3 1.3139(18) . ?
O1 C2B 1.436(17) . ?
O1 C2A 1.484(7) . ?
O2 C3 1.1910(18) . ?
O3 C4 1.2083(17) . ?
O4 C10 1.3648(19) . ?
O4 C13 1.405(3) . ?
N1 N2 1.3136(18) . ?
N1 C6 1.3595(19) . ?
N2 N3 1.3312(18) . ?
N3 C5 1.3688(17) . ?
N3 C14 1.4662(18) . ?
C1A C2A 1.449(11) . ?
C1A H1A 0.9600 . ?
C1A H1B 0.9600 . ?
C1A H1C 0.9600 . ?
C2A H2A 0.9700 . ?
C2A H2B 0.9700 . ?
C1B C2B 1.425(18) . ?
C1B H1D 0.9600 . ?
C1B H1E 0.9600 . ?
C1B H1F 0.9600 . ?
C2B H2C 0.9700 . ?
C2B H2D 0.9700 . ?
C3 C4 1.533(2) . ?
C4 C5 1.461(2) . ?
C5 C6 1.3869(19) . ?
C6 C7 1.4677(19) . ?
C7 C8 1.383(2) . ?
C7 C12 1.3935(19) . ?
C8 C9 1.383(2) . ?
C8 H8 0.9300 . ?
C9 C10 1.380(2) . ?
C9 H9 0.9300 . ?
C10 C11 1.385(2) . ?
C11 C12 1.375(2) . ?
C11 H11 0.9300 . ?
C12 H12 0.9300 . ?
C13 H13A 0.9600 . ?
C13 H13B 0.9600 . ?
C13 H13C 0.9600 . ?
C14 C15 1.506(2) . ?
C14 H14A 0.9700 . ?
C14 H14B 0.9700 . ?
C15 C16 1.370(2) . ?
C15 C20 1.376(2) . ?
C16 C17 1.385(3) . ?
C16 H16 0.9300 . ?
C17 C18 1.358(3) . ?
C17 H17 0.9300 . ?
C18 C19 1.355(3) . ?
C18 H18 0.9300 . ?
C19 C20 1.378(2) . ?
C19 H19 0.9300 . ?
C20 H20 0.9300 . ?

loop_
_geom_hbond_atom_site_label_D
_geom_hbond_atom_site_label_H
_geom_hbond_atom_site_label_A
_geom_hbond_distance_DH
_geom_hbond_distance_HA
_geom_hbond_distance_DA
_geom_hbond_angle_DHA
_geom_hbond_site_symmetry_A
_geom_hbond_publ_flag
C14 H14B O3 0.97 2.58 3.542(2) 172.5 2_655 yes

loop_
_geom_torsion_atom_site_label_1
_geom_torsion_atom_site_label_2
_geom_torsion_atom_site_label_3
_geom_torsion_atom_site_label_4
_geom_torsion
_geom_torsion_site_symmetry_1
_geom_torsion_site_symmetry_2
_geom_torsion_site_symmetry_3
_geom_torsion_site_symmetry_4
_geom_torsion_publ_flag
C6 N1 N2 N3 -0.18(17) . . . . ?
N1 N2 N3 C5 0.71(16) . . . . ?
N1 N2 N3 C14 -176.85(12) . . . . ?
C3 O1 C2A C1A -179.2(7) . . . . ?
C3 O1 C2B C1B 138.7(19) . . . . ?
C2B O1 C3 O2 -2.1(14) . . . . ?
C2A O1 C3 O2 5.3(6) . . . . ?
C2B O1 C3 C4 173.0(14) . . . . ?
C2A O1 C3 C4 -179.6(5) . . . . ?
O2 C3 C4 O3 44.2(2) . . . . ?
O1 C3 C4 O3 -131.09(14) . . . . ?
O2 C3 C4 C5 -138.95(16) . . . . ?
O1 C3 C4 C5 45.74(18) . . . . ?
N2 N3 C5 C6 -0.93(15) . . . . ?
C14 N3 C5 C6 176.21(14) . . . . ?
N2 N3 C5 C4 175.62(12) . . . . ?
C14 N3 C5 C4 -7.2(2) . . . . ?
O3 C4 C5 N3 13.2(2) . . . . ?
C3 C4 C5 N3 -163.42(12) . . . . ?
O3 C4 C5 C6 -171.52(15) . . . . ?
C3 C4 C5 C6 11.9(2) . . . . ?
N2 N1 C6 C5 -0.40(16) . . . . ?
N2 N1 C6 C7 177.72(12) . . . . ?
N3 C5 C6 N1 0.79(15) . . . . ?
C4 C5 C6 N1 -175.06(14) . . . . ?
N3 C5 C6 C7 -176.95(14) . . . . ?
C4 C5 C6 C7 7.2(3) . . . . ?
N1 C6 C7 C8 -134.62(15) . . . . ?
C5 C6 C7 C8 42.9(2) . . . . ?
N1 C6 C7 C12 41.9(2) . . . . ?
C5 C6 C7 C12 -140.54(16) . . . . ?
C12 C7 C8 C9 -0.4(2) . . . . ?
C6 C7 C8 C9 176.13(15) . . . . ?
C7 C8 C9 C10 -0.2(3) . . . . ?
C13 O4 C10 C9 12.3(3) . . . . ?
C13 O4 C10 C11 -167.9(2) . . . . ?
C8 C9 C10 O4 -179.16(17) . . . . ?
C8 C9 C10 C11 1.0(3) . . . . ?
O4 C10 C11 C12 178.90(17) . . . . ?
C9 C10 C11 C12 -1.3(3) . . . . ?
C10 C11 C12 C7 0.7(3) . . . . ?
C8 C7 C12 C11 0.2(2) . . . . ?
C6 C7 C12 C11 -176.47(15) . . . . ?
N2 N3 C14 C15 99.51(16) . . . . ?
C5 N3 C14 C15 -77.45(19) . . . . ?
N3 C14 C15 C16 140.33(17) . . . . ?
N3 C14 C15 C20 -42.9(2) . . . . ?
C20 C15 C16 C17 -1.1(3) . . . . ?
C14 C15 C16 C17 175.80(19) . . . . ?
C15 C16 C17 C18 0.8(4) . . . . ?
C16 C17 C18 C19 0.0(3) . . . . ?
C17 C18 C19 C20 -0.5(3) . . . . ?
C16 C15 C20 C19 0.6(3) . . . . ?
C14 C15 C20 C19 -176.26(15) . . . . ?
C18 C19 C20 C15 0.2(3) . . . . ?
